data_7042210
loop_
_publ_author_name
'Treadwell, LaRico J.'
'Boyle, Timothy J.'
'Phelan, W. Adam'
'Parkes, Marie V.'
'Young, David P.'

_publ_section_title
;
 Synthesis and characterization of a series of nickel(II) alkoxide
 precursors and their utility for Ni(0) nanoparticle production
;
_journal_name_full 'Dalton Trans.'
_journal_paper_doi 10.1039/C6DT04083G
_journal_year 2017
_chemical_formula_sum 'C44 H44 N6 Ni O2'
_chemical_formula_weight 747.56
_chemical_name_common Nio2MP2PY
_space_group_crystal_system triclinic
_space_group_IT_number 2
_space_group_name_Hall '-P 1'
_space_group_name_H-M_alt 'P -1'
_symmetry_space_group_name_Hall '-P 1'
_symmetry_space_group_name_H-M 'P -1'
_atom_sites_solution_hydrogens geom
_audit_update_record
;
2016-10-19 deposited with the CCDC.
2017-02-22 downloaded from the CCDC.
;
_cell_angle_alpha 78.105(6)
_cell_angle_beta 64.315(5)
_cell_angle_gamma 64.238(5)
_cell_formula_units_Z 1
_cell_length_a 10.0616(14)
_cell_length_b 10.6290(15)
_cell_length_c 10.9455(16)
_cell_measurement_reflns_used 9407
_cell_measurement_temperature 100.(2)
_cell_measurement_theta_max 25.3616
_cell_measurement_theta_min 2.4411
_cell_volume 949.8(2)
_computing_cell_refinement 'Bruker SAINT'
_computing_data_collection 'Bruker APEX2'
_computing_data_reduction 'Bruker SAINT'
_computing_molecular_graphics 'Bruker SHELXTL'
_computing_publication_material 'Bruker SHELXTL'
_computing_structure_refinement 'SHELXL-2014/7 (Sheldrick, 2014)'
_diffrn_ambient_temperature 100.(2)
_diffrn_detector_area_resol_mean 8.3333
_diffrn_measured_fraction_theta_full 0.982
_diffrn_measured_fraction_theta_max 0.982
_diffrn_measurement_device_type 'Apex II Bruker CCD'
_diffrn_measurement_method '\f and \w scans'
_diffrn_radiation_monochromator graphite
_diffrn_radiation_type 'Mo K\a'
_diffrn_radiation_wavelength 0.71073
_diffrn_reflns_av_R_equivalents 0.0349
_diffrn_reflns_av_unetI/netI 0.0353
_diffrn_reflns_limit_h_max 11
_diffrn_reflns_limit_h_min -12
_diffrn_reflns_limit_k_max 12
_diffrn_reflns_limit_k_min -12
_diffrn_reflns_limit_l_max 13
_diffrn_reflns_limit_l_min -13
_diffrn_reflns_number 16159
_diffrn_reflns_theta_full 25.48
_diffrn_reflns_theta_max 25.48
_diffrn_reflns_theta_min 2.06
_diffrn_source 'fine-focus tube'
_exptl_absorpt_coefficient_mu 0.557
_exptl_absorpt_correction_T_max 0.75
_exptl_absorpt_correction_T_min 0.69
_exptl_absorpt_correction_type multi-scan
_exptl_absorpt_process_details 'SADABS V2014/5 (Bruker AXS Inc.)'
_exptl_crystal_colour green
_exptl_crystal_density_diffrn 1.307
_exptl_crystal_density_method 'not measured'
_exptl_crystal_description rod
_exptl_crystal_F_000 394
_exptl_crystal_size_max 0.315
_exptl_crystal_size_mid 0.219
_exptl_crystal_size_min 0.196
_refine_diff_density_max 0.259
_refine_diff_density_min -0.313
_refine_ls_extinction_method none
_refine_ls_goodness_of_fit_ref 1.063
_refine_ls_hydrogen_treatment constr
_refine_ls_matrix_type full
_refine_ls_number_parameters 242
_refine_ls_number_reflns 3469
_refine_ls_number_restraints 0
_refine_ls_restrained_S_all 1.063
_refine_ls_R_factor_all 0.0391
_refine_ls_R_factor_gt 0.0306
_refine_ls_shift/su_max 0.000
_refine_ls_shift/su_mean 0.000
_refine_ls_structure_factor_coef Fsqd
_refine_ls_weighting_details 'w=1/[\s^2^(Fo^2^)+(0.0192P)^2^+0.4884P] where P=(Fo^2^+2Fc^2^)/3'
_refine_ls_weighting_scheme calc
_refine_ls_wR_factor_gt 0.0606
_refine_ls_wR_factor_ref 0.0645
_reflns_number_gt 3035
_reflns_number_total 3469
_reflns_threshold_expression 'I > 2\s(I)'
_cod_data_source_file c6dt04083g2.cif
_cod_data_source_block I
_cod_database_code 7042210

loop_
_space_group_symop_operation_xyz
'x, y, z'
'-x, -y, -z'

loop_
_atom_site_type_symbol
_atom_site_label
_atom_site_fract_x
_atom_site_fract_y
_atom_site_fract_z
_atom_site_U_iso_or_equiv
_atom_site_adp_type
_atom_site_calc_flag
_atom_site_refinement_flags_adp
_atom_site_refinement_flags_occupancy
_atom_site_refinement_flags_posn
_atom_site_occupancy
Ni Ni1 1.0 0.5 0.5 0.01193(9) Uani d T P S 1
N N3 0.3667(2) 0.32063(17) 0.96739(16) 0.0309(4) Uani d . . . 1
O O1 0.99388(13) 0.62496(11) 0.33250(11) 0.0147(3) Uani d . . . 1
N N1 0.74487(16) 0.56101(14) 0.59095(14) 0.0143(3) Uani d . . . 1
N N2 1.00165(16) 0.65611(14) 0.59365(14) 0.0138(3) Uani d . . . 1
C C6 0.95063(19) 0.80410(18) 0.16848(17) 0.0149(4) Uani d . . . 1
C C1 0.91234(19) 0.75546(17) 0.30608(17) 0.0131(4) Uani d . . . 1
C C8 0.6638(2) 0.60352(17) 0.50967(18) 0.0160(4) Uani d . . . 1
H H8 0.7195 0.6166 0.4156 0.019 Uiso calc . . R 1
C C17 1.07706(19) 0.74032(17) 0.51604(17) 0.0160(4) Uani d . . . 1
H H17 1.1251 0.7297 0.4205 0.019 Uiso calc . . R 1
C C11 0.5038(2) 0.56285(18) 0.77715(18) 0.0193(4) Uani d . . . 1
H H11 0.4509 0.547 0.8712 0.023 Uiso calc . . R 1
C C5 0.8585(2) 0.93817(18) 0.13800(18) 0.0179(4) Uani d . . . 1
H H5 0.8832 0.9681 0.0457 0.021 Uiso calc . . R 1
C C2 0.78622(19) 0.85175(17) 0.40643(17) 0.0148(4) Uani d . . . 1
H H2 0.761 0.8241 0.4993 0.018 Uiso calc . . R 1
C C13 0.9340(2) 0.67379(18) 0.72793(17) 0.0172(4) Uani d . . . 1
H H13 0.8814 0.6147 0.7845 0.021 Uiso calc . . R 1
C C4 0.7315(2) 1.02994(18) 0.23791(18) 0.0188(4) Uani d . . . 1
H H4 0.669 1.1208 0.2146 0.023 Uiso calc . . R 1
C C3 0.6980(2) 0.98621(17) 0.37241(18) 0.0177(4) Uani d . . . 1
H H3 0.6138 1.0488 0.4422 0.021 Uiso calc . . R 1
C C16 1.0878(2) 0.84092(18) 0.56854(18) 0.0184(4) Uani d . . . 1
H H16 1.1436 0.8971 0.5103 0.022 Uiso calc . . R 1
C C10 0.4220(2) 0.60743(18) 0.69247(19) 0.0207(4) Uani d . . . 1
H H10 0.3118 0.623 0.727 0.025 Uiso calc . . R 1
C C9 0.5036(2) 0.62901(17) 0.55644(18) 0.0182(4) Uani d . . . 1
H H9 0.45 0.661 0.496 0.022 Uiso calc . . R 1
C C12 0.6636(2) 0.54167(17) 0.72310(17) 0.0163(4) Uani d . . . 1
H H12 0.7189 0.512 0.7822 0.02 Uiso calc . . R 1
C C15 1.0162(2) 0.85914(19) 0.70717(19) 0.0216(4) Uani d . . . 1
H H15 1.021 0.9284 0.746 0.026 Uiso calc . . R 1
C C14 0.9375(2) 0.77412(19) 0.78787(18) 0.0210(4) Uani d . . . 1
H H14 0.8864 0.7845 0.8834 0.025 Uiso calc . . R 1
C C7 1.0908(2) 0.70818(19) 0.05906(17) 0.0220(4) Uani d . . . 1
H H7A 1.1038 0.7568 -0.0292 0.033 Uiso calc . . GR 1
H H7B 1.072 0.6251 0.0593 0.033 Uiso calc . . GR 1
H H7C 1.1883 0.6801 0.0756 0.033 Uiso calc . . GR 1
C C21 0.4361(2) 0.1879(2) 0.7817(2) 0.0287(5) Uani d . . . 1
H H21 0.4079 0.1753 0.714 0.034 Uiso calc . . R 1
C C22 0.3376(2) 0.2973(2) 0.8684(2) 0.0304(5) Uani d . . . 1
H H22 0.2418 0.3609 0.8572 0.036 Uiso calc . . R 1
C C18 0.5012(3) 0.2310(2) 0.9792(2) 0.0440(6) Uani d . . . 1
H H18 0.5249 0.2439 1.0498 0.053 Uiso calc . . R 1
C C20 0.5749(3) 0.0979(2) 0.7946(2) 0.0491(7) Uani d . . . 1
H H20 0.6469 0.0215 0.7354 0.059 Uiso calc . . R 1
C C19 0.6093(3) 0.1197(3) 0.8952(3) 0.0661(9) Uani d . . . 1
H H19 0.7059 0.0589 0.9064 0.079 Uiso calc . . R 1

loop_
_atom_site_aniso_label
_atom_site_aniso_U_11
_atom_site_aniso_U_22
_atom_site_aniso_U_33
_atom_site_aniso_U_12
_atom_site_aniso_U_13
_atom_site_aniso_U_23
Ni1 0.01107(17) 0.01223(17) 0.01045(17) -0.00369(13) -0.00345(13) 0.00011(12)
N3 0.0321(10) 0.0275(10) 0.0257(9) -0.0123(8) -0.0044(8) -0.0004(7)
O1 0.0134(6) 0.0130(6) 0.0130(6) -0.0023(5) -0.0046(5) 0.0009(5)
N1 0.0139(8) 0.0111(7) 0.0162(8) -0.0036(6) -0.0056(6) -0.0002(6)
N2 0.0116(7) 0.0141(8) 0.0139(7) -0.0029(6) -0.0058(6) 0.0002(6)
C6 0.0138(9) 0.0186(9) 0.0148(9) -0.0085(7) -0.0065(7) 0.0018(7)
C1 0.0110(8) 0.0144(9) 0.0164(9) -0.0066(7) -0.0069(7) 0.0020(7)
C8 0.0172(9) 0.0110(9) 0.0188(9) -0.0045(7) -0.0067(8) -0.0015(7)
C17 0.0146(9) 0.0158(9) 0.0157(9) -0.0046(7) -0.0069(7) 0.0025(7)
C11 0.0166(9) 0.0161(10) 0.0182(10) -0.0065(8) 0.0008(8) -0.0037(7)
C5 0.0214(10) 0.0204(10) 0.0181(9) -0.0136(8) -0.0107(8) 0.0065(8)
C2 0.0147(9) 0.0166(9) 0.0147(9) -0.0078(7) -0.0056(7) -0.0001(7)
C13 0.0153(9) 0.0180(10) 0.0169(9) -0.0052(7) -0.0065(8) -0.0003(7)
C4 0.0204(10) 0.0112(9) 0.0291(11) -0.0062(8) -0.0159(8) 0.0053(8)
C3 0.0142(9) 0.0143(9) 0.0245(10) -0.0054(7) -0.0061(8) -0.0037(7)
C16 0.0151(9) 0.0160(10) 0.0257(10) -0.0062(8) -0.0108(8) 0.0033(8)
C10 0.0131(9) 0.0166(10) 0.0308(11) -0.0058(8) -0.0049(8) -0.0057(8)
C9 0.0177(10) 0.0122(9) 0.0275(10) -0.0043(7) -0.0123(8) -0.0019(7)
C12 0.0165(9) 0.0144(9) 0.0152(9) -0.0049(7) -0.0045(7) -0.0015(7)
C15 0.0175(10) 0.0205(10) 0.0304(11) -0.0047(8) -0.0123(8) -0.0073(8)
C14 0.0188(10) 0.0261(11) 0.0173(9) -0.0065(8) -0.0062(8) -0.0063(8)
C7 0.0228(10) 0.0248(11) 0.0132(9) -0.0075(8) -0.0061(8) 0.0033(8)
C21 0.0355(12) 0.0307(12) 0.0300(11) -0.0193(10) -0.0183(10) 0.0068(9)
C22 0.0241(11) 0.0296(12) 0.0359(12) -0.0129(9) -0.0118(10) 0.0081(10)
C18 0.0533(15) 0.0430(14) 0.0419(14) -0.0069(12) -0.0300(12) -0.0143(11)
C20 0.0490(15) 0.0421(15) 0.0558(16) 0.0030(12) -0.0309(13) -0.0241(12)
C19 0.0578(17) 0.0572(17) 0.080(2) 0.0228(14) -0.0539(16) -0.0374(15)

loop_
_atom_type_symbol
_atom_type_description
_atom_type_scat_dispersion_real
_atom_type_scat_dispersion_imag
_atom_type_scat_source
C C 0.0033 0.0016 'International Tables Vol C Tables 4.2.6.8 and 6.1.1.4'
H H 0.0000 0.0000 'International Tables Vol C Tables 4.2.6.8 and 6.1.1.4'
N N 0.0061 0.0033 'International Tables Vol C Tables 4.2.6.8 and 6.1.1.4'
Ni Ni 0.3393 1.1124 'International Tables Vol C Tables 4.2.6.8 and 6.1.1.4'
O O 0.0106 0.0060 'International Tables Vol C Tables 4.2.6.8 and 6.1.1.4'

loop_
_geom_angle_atom_site_label_1
_geom_angle_atom_site_label_2
_geom_angle_atom_site_label_3
_geom_angle_site_symmetry_1
_geom_angle_site_symmetry_3
_geom_angle
O1 Ni1 O1 . 2_766 180.0
O1 Ni1 N1 2_766 2_766 93.46(5)
O1 Ni1 N1 2_766 . 86.54(5)
O1 Ni1 N1 . 2_766 86.54(5)
O1 Ni1 N1 . . 93.46(5)
O1 Ni1 N2 . . 91.30(5)
O1 Ni1 N2 . 2_766 88.70(5)
O1 Ni1 N2 2_766 2_766 91.30(5)
O1 Ni1 N2 2_766 . 88.70(5)
N1 Ni1 N1 2_766 . 180.0
N2 Ni1 N1 2_766 . 84.37(5)
N2 Ni1 N1 . 2_766 84.37(5)
N2 Ni1 N1 2_766 2_766 95.63(5)
N2 Ni1 N1 . . 95.63(5)
N2 Ni1 N2 . 2_766 180.0
C18 N3 C22 . . 116.09(18)
C1 O1 Ni1 . . 137.23(10)
C8 N1 Ni1 . . 118.59(11)
C12 N1 Ni1 . . 123.58(11)
C12 N1 C8 . . 117.21(14)
C17 N2 Ni1 . . 119.40(11)
C13 N2 Ni1 . . 123.32(11)
C13 N2 C17 . . 117.26(15)
C1 C6 C7 . . 118.91(15)
C5 C6 C1 . . 119.82(16)
C5 C6 C7 . . 121.27(15)
O1 C1 C6 . . 119.02(15)
O1 C1 C2 . . 123.87(15)
C2 C1 C6 . . 117.11(15)
N1 C8 H8 . . 118.5
N1 C8 C9 . . 123.02(16)
C9 C8 H8 . . 118.5
N2 C17 H17 . . 118.4
N2 C17 C16 . . 123.13(16)
C16 C17 H17 . . 118.4
C10 C11 H11 . . 120.5
C10 C11 C12 . . 118.91(16)
C12 C11 H11 . . 120.5
C6 C5 H5 . . 118.9
C4 C5 C6 . . 122.16(16)
C4 C5 H5 . . 118.9
C1 C2 H2 . . 119.3
C3 C2 C1 . . 121.47(16)
C3 C2 H2 . . 119.3
N2 C13 H13 . . 118.5
N2 C13 C14 . . 122.91(16)
C14 C13 H13 . . 118.5
C5 C4 H4 . . 120.7
C3 C4 C5 . . 118.55(16)
C3 C4 H4 . . 120.7
C2 C3 H3 . . 119.6
C4 C3 C2 . . 120.76(16)
C4 C3 H3 . . 119.6
C17 C16 H16 . . 120.5
C17 C16 C15 . . 119.10(16)
C15 C16 H16 . . 120.5
C11 C10 H10 . . 120.7
C11 C10 C9 . . 118.63(16)
C9 C10 H10 . . 120.7
C8 C9 C10 . . 119.08(16)
C8 C9 H9 . . 120.5
C10 C9 H9 . . 120.5
N1 C12 C11 . . 123.13(16)
N1 C12 H12 . . 118.4
C11 C12 H12 . . 118.4
C16 C15 H15 . . 120.8
C14 C15 C16 . . 118.37(17)
C14 C15 H15 . . 120.8
C13 C14 C15 . . 119.22(17)
C13 C14 H14 . . 120.4
C15 C14 H14 . . 120.4
C6 C7 H7A . . 109.5
C6 C7 H7B . . 109.5
C6 C7 H7C . . 109.5
H7A C7 H7B . . 109.5
H7A C7 H7C . . 109.5
H7B C7 H7C . . 109.5
C22 C21 H21 . . 120.8
C20 C21 H21 . . 120.8
C20 C21 C22 . . 118.40(19)
N3 C22 C21 . . 124.51(19)
N3 C22 H22 . . 117.7
C21 C22 H22 . . 117.7
N3 C18 H18 . . 118.2
N3 C18 C19 . . 123.6(2)
C19 C18 H18 . . 118.2
C21 C20 H20 . . 120.7
C21 C20 C19 . . 118.6(2)
C19 C20 H20 . . 120.7
C18 C19 H19 . . 120.6
C20 C19 C18 . . 118.8(2)
C20 C19 H19 . . 120.6

loop_
_geom_bond_atom_site_label_1
_geom_bond_atom_site_label_2
_geom_bond_site_symmetry_2
_geom_bond_distance
Ni1 O1 . 2.0377(11)
Ni1 O1 2_766 2.0377(11)
Ni1 N1 . 2.1459(14)
Ni1 N1 2_766 2.1459(14)
Ni1 N2 . 2.1317(14)
Ni1 N2 2_766 2.1317(14)
N3 C22 . 1.331(3)
N3 C18 . 1.318(3)
O1 C1 . 1.3160(19)
N1 C8 . 1.343(2)
N1 C12 . 1.342(2)
N2 C17 . 1.348(2)
N2 C13 . 1.340(2)
C6 C1 . 1.426(2)
C6 C5 . 1.387(2)
C6 C7 . 1.501(2)
C1 C2 . 1.411(2)
C8 H8 . 0.95
C8 C9 . 1.377(2)
C17 H17 . 0.95
C17 C16 . 1.376(2)
C11 H11 . 0.95
C11 C10 . 1.379(3)
C11 C12 . 1.379(2)
C5 H5 . 0.95
C5 C4 . 1.387(2)
C2 H2 . 0.95
C2 C3 . 1.390(2)
C13 H13 . 0.95
C13 C14 . 1.382(2)
C4 H4 . 0.95
C4 C3 . 1.386(2)
C3 H3 . 0.95
C16 H16 . 0.95
C16 C15 . 1.382(2)
C10 H10 . 0.95
C10 C9 . 1.381(2)
C9 H9 . 0.95
C12 H12 . 0.95
C15 H15 . 0.95
C15 C14 . 1.382(3)
C14 H14 . 0.95
C7 H7A . 0.98
C7 H7B . 0.98
C7 H7C . 0.98
C21 H21 . 0.95
C21 C22 . 1.368(3)
C21 C20 . 1.357(3)
C22 H22 . 0.95
C18 H18 . 0.95
C18 C19 . 1.376(3)
C20 H20 . 0.95
C20 C19 . 1.375(3)
C19 H19 . 0.95
